data_7157187
loop_
_publ_author_name
'Shit, Sudip'
'Devi, Namita'
'Devi, Ngangbam Renubala'
'Saikia, Anil K.'

_publ_section_title
;
 Stereoselective synthesis of hexahydrofuro[3,4-b]furan-4-ol and its dimer
 via tandem Prins and pinacol rearrangement.
;
_journal_issue 31
_journal_name_full 'Organic &amp; biomolecular chemistry'
_journal_page_first 7398
_journal_page_last 7407
_journal_paper_doi 10.1039/c9ob01353a
_journal_volume 17
_journal_year 2019
_chemical_formula_sum 'C24 H24 Br2 O5'
_chemical_formula_weight 552.25
_space_group_IT_number 19
_space_group_name_Hall 'P 2ac 2ab'
_space_group_name_H-M_alt 'P 21 21 21'
_symmetry_cell_setting orthorhombic
_symmetry_space_group_name_H-M 'P 21 21 21'
_atom_sites_solution_hydrogens geom
_atom_sites_solution_primary direct
_atom_sites_solution_secondary difmap
_audit_block_doi 10.5517/ccdc.csd.cc21djqq
_audit_creation_method SHELXL-97
_audit_update_record
;
2019-01-05 deposited with the CCDC.	2019-07-17 downloaded from the CCDC.
;
_cell_angle_alpha 90.00
_cell_angle_beta 90.00
_cell_angle_gamma 90.00
_cell_formula_units_Z 4
_cell_length_a 17.353(5)
_cell_length_b 24.435(8)
_cell_length_c 5.4165(17)
_cell_measurement_reflns_used 2628
_cell_measurement_temperature 293(2)
_cell_measurement_theta_max 14.25
_cell_measurement_theta_min 3.34
_cell_volume 2296.7(12)
_computing_structure_refinement 'SHELXL-97 (Sheldrick, 1997)'
_computing_structure_solution 'SHELXS-97 (Sheldrick, 1990)'
_diffrn_ambient_temperature 293(2)
_diffrn_measured_fraction_theta_full 1.000
_diffrn_measured_fraction_theta_max 1.000
_diffrn_measurement_device_type 'Bruker APEX-II CCD'
_diffrn_radiation_monochromator graphite
_diffrn_radiation_source 'fine-focus sealed tube'
_diffrn_radiation_type MoK\a
_diffrn_radiation_wavelength 0.71073
_diffrn_reflns_av_R_equivalents 0.2484
_diffrn_reflns_av_sigmaI/netI 0.1014
_diffrn_reflns_limit_h_max 20
_diffrn_reflns_limit_h_min -20
_diffrn_reflns_limit_k_max 29
_diffrn_reflns_limit_k_min -29
_diffrn_reflns_limit_l_max 6
_diffrn_reflns_limit_l_min -6
_diffrn_reflns_number 76011
_diffrn_reflns_theta_full 24.99
_diffrn_reflns_theta_max 24.99
_diffrn_reflns_theta_min 1.44
_exptl_absorpt_coefficient_mu 3.562
_exptl_crystal_colour colorless
_exptl_crystal_density_diffrn 1.597
_exptl_crystal_density_method 'not measured'
_exptl_crystal_description needle
_exptl_crystal_F_000 1112
_exptl_crystal_size_max 0.17
_exptl_crystal_size_mid 0.15
_exptl_crystal_size_min 0.12
_refine_diff_density_max 0.281
_refine_diff_density_min -0.591
_refine_diff_density_rms 0.072
_refine_ls_abs_structure_details 'Flack H D (1983), Acta Cryst. A39, 876-881'
_refine_ls_abs_structure_Flack -0.04(2)
_refine_ls_extinction_method none
_refine_ls_goodness_of_fit_ref 0.974
_refine_ls_hydrogen_treatment mixed
_refine_ls_matrix_type full
_refine_ls_number_parameters 280
_refine_ls_number_reflns 4055
_refine_ls_number_restraints 0
_refine_ls_restrained_S_all 0.974
_refine_ls_R_factor_all 0.1571
_refine_ls_R_factor_gt 0.0605
_refine_ls_shift/su_max 0.000
_refine_ls_shift/su_mean 0.000
_refine_ls_structure_factor_coef Fsqd
_refine_ls_weighting_details 'calc w=1/[\s^2^(Fo^2^)+(0.1000P)^2^+0.0000P] where P=(Fo^2^+2Fc^2^)/3'
_refine_ls_weighting_scheme calc
_refine_ls_wR_factor_gt 0.1377
_refine_ls_wR_factor_ref 0.1942
_reflns_number_gt 1955
_reflns_number_total 4055
_reflns_threshold_expression >2sigma(I)
_cod_data_source_file c9ob01353a4.cif
_cod_data_source_block sk-p-05_0ma_a
_cod_depositor_comments
;
The following automatic conversions were performed:

data item '_symmetry_cell_setting' value 'Orthorhombic' was changed
to 'orthorhombic' in accordance with the
/home/data/users/saulius/crontab/automatic-downloads/current/RSC/lib/dictionaries/cif_core.dic
dictionary named 'cif_core.dic' version 2.4.2 last updated on
2011-04-26.

Automatic conversion script
Id: cif_fix_values 6909 2019-04-08 15:41:33Z antanas 
;
_cod_original_sg_symbol_H-M P212121
_cod_database_code 7157187

loop_
_symmetry_equiv_pos_as_xyz
'x, y, z'
'-x+1/2, -y, z+1/2'
'x+1/2, -y+1/2, -z'
'-x, y+1/2, -z+1/2'

loop_
_atom_site_label
_atom_site_type_symbol
_atom_site_fract_x
_atom_site_fract_y
_atom_site_fract_z
_atom_site_U_iso_or_equiv
_atom_site_adp_type
_atom_site_occupancy
_atom_site_symmetry_multiplicity
_atom_site_calc_flag
_atom_site_refinement_flags
Br2 Br 0.82835(7) 0.68093(5) 0.9491(3) 0.1045(5) Uani 1 1 d .
Br1 Br -0.13841(7) 0.24278(6) 1.6734(3) 0.1099(5) Uani 1 1 d .
O3 O 0.3541(3) 0.4077(2) 0.8753(10) 0.0617(16) Uani 1 1 d .
O1 O 0.1074(3) 0.3724(3) 0.8965(12) 0.0694(18) Uani 1 1 d .
O4 O 0.4395(4) 0.4395(3) 1.1763(11) 0.0698(17) Uani 1 1 d .
O2 O 0.2466(4) 0.4378(3) 1.0955(13) 0.0734(19) Uani 1 1 d .
O5 O 0.5975(3) 0.4549(3) 0.8917(14) 0.0786(19) Uani 1 1 d .
C9 C 0.2423(5) 0.3533(3) 0.8949(18) 0.059(2) Uani 1 1 d .
H9 H 0.2707 0.3354 0.7612 0.071 Uiso 1 1 calc R
C12 C 0.2937(5) 0.3929(4) 1.0381(18) 0.064(2) Uani 1 1 d .
H12 H 0.3139 0.3758 1.1882 0.076 Uiso 1 1 calc R
C16 C 0.4659(6) 0.4588(4) 0.7672(16) 0.064(3) Uani 1 1 d .
H16 H 0.4489 0.4474 0.6026 0.077 Uiso 1 1 calc R
C10 C 0.1791(5) 0.3907(4) 0.7946(18) 0.066(3) Uani 1 1 d .
H10 H 0.1777 0.3894 0.6139 0.080 Uiso 1 1 calc R
C8 C 0.1984(5) 0.3126(4) 1.049(2) 0.074(3) Uani 1 1 d .
H8A H 0.2010 0.3220 1.2224 0.089 Uiso 1 1 calc R
H8B H 0.2188 0.2760 1.0262 0.089 Uiso 1 1 calc R
C15 C 0.5299(5) 0.4213(4) 0.8631(18) 0.065(3) Uani 1 1 d .
H15 H 0.5390 0.3901 0.7533 0.078 Uiso 1 1 calc R
C19 C 0.6457(5) 0.5448(4) 0.7880(18) 0.065(2) Uani 1 1 d .
C4 C 0.0542(5) 0.2981(4) 1.1342(17) 0.059(2) Uani 1 1 d .
C7 C 0.1167(5) 0.3164(4) 0.9544(18) 0.065(3) Uani 1 1 d .
H7 H 0.1124 0.2948 0.8024 0.079 Uiso 1 1 calc R
C21 C 0.7465(6) 0.5827(5) 1.036(2) 0.078(3) Uani 1 1 d .
H21 H 0.7785 0.5799 1.1727 0.094 Uiso 1 1 calc R
C11 C 0.1983(6) 0.4472(4) 0.883(2) 0.087(3) Uani 1 1 d .
H11A H 0.2258 0.4675 0.7565 0.105 Uiso 1 1 calc R
H11B H 0.1521 0.4671 0.9276 0.105 Uiso 1 1 calc R
C6 C -0.0271(6) 0.3178(5) 1.481(2) 0.086(3) Uani 1 1 d .
H6 H -0.0443 0.3419 1.6018 0.104 Uiso 1 1 calc R
C22 C 0.7532(5) 0.6263(4) 0.884(2) 0.075(3) Uani 1 1 d .
C20 C 0.6922(6) 0.5418(5) 0.989(2) 0.087(3) Uani 1 1 d .
H20 H 0.6878 0.5123 1.0970 0.104 Uiso 1 1 calc R
C17 C 0.5031(5) 0.5152(4) 0.7575(19) 0.068(3) Uani 1 1 d .
H17A H 0.4848 0.5361 0.6171 0.081 Uiso 1 1 calc R
H17B H 0.4936 0.5357 0.9079 0.081 Uiso 1 1 calc R
C18 C 0.5877(6) 0.5007(4) 0.7309(17) 0.072(3) Uani 1 1 d .
H18 H 0.5964 0.4882 0.5612 0.086 Uiso 1 1 calc R
C14 C 0.5029(6) 0.4036(4) 1.1158(17) 0.076(3) Uani 1 1 d .
H14A H 0.4860 0.3658 1.1131 0.091 Uiso 1 1 calc R
H14B H 0.5441 0.4074 1.2358 0.091 Uiso 1 1 calc R
C5 C 0.0303(6) 0.3321(4) 1.315(2) 0.074(3) Uani 1 1 d .
H5 H 0.0531 0.3664 1.3281 0.089 Uiso 1 1 calc R
C13 C 0.4028(5) 0.4516(4) 0.9522(17) 0.062(2) Uani 1 1 d .
H13 H 0.3728 0.4854 0.9676 0.075 Uiso 1 1 calc R
C3 C 0.0236(6) 0.2462(4) 1.123(2) 0.086(3) Uani 1 1 d .
H3 H 0.0418 0.2218 1.0054 0.103 Uiso 1 1 calc R
C23 C 0.7060(6) 0.6299(5) 0.686(2) 0.092(3) Uani 1 1 d .
H23 H 0.7091 0.6602 0.5824 0.110 Uiso 1 1 calc R
C24 C 0.6540(6) 0.5897(5) 0.637(2) 0.089(3) Uani 1 1 d .
H24 H 0.6232 0.5926 0.4970 0.107 Uiso 1 1 calc R
C1 C -0.0577(5) 0.2654(5) 1.4582(19) 0.072(3) Uani 1 1 d .
C2 C -0.0329(7) 0.2299(5) 1.281(3) 0.095(4) Uani 1 1 d .
H2 H -0.0542 0.1951 1.2686 0.114 Uiso 1 1 calc R

loop_
_atom_site_aniso_label
_atom_site_aniso_U_11
_atom_site_aniso_U_22
_atom_site_aniso_U_33
_atom_site_aniso_U_23
_atom_site_aniso_U_13
_atom_site_aniso_U_12
Br2 0.0779(8) 0.0925(9) 0.1431(11) -0.0055(8) 0.0039(8) -0.0199(6)
Br1 0.0924(9) 0.1221(11) 0.1153(10) 0.0183(9) 0.0287(8) -0.0094(8)
O3 0.057(4) 0.075(4) 0.052(4) -0.007(3) 0.004(3) -0.012(3)
O1 0.061(4) 0.065(4) 0.082(5) 0.011(4) -0.001(4) -0.011(3)
O4 0.080(5) 0.089(5) 0.041(3) -0.002(4) -0.001(4) -0.013(4)
O2 0.072(4) 0.066(4) 0.082(5) -0.020(4) 0.018(4) 0.000(4)
O5 0.056(4) 0.073(4) 0.107(5) 0.002(4) 0.004(4) -0.006(3)
C9 0.059(5) 0.049(5) 0.070(6) -0.006(5) 0.013(5) 0.001(5)
C12 0.063(6) 0.068(6) 0.059(6) -0.002(5) 0.003(5) -0.006(5)
C16 0.065(6) 0.083(7) 0.045(6) -0.010(5) 0.002(5) -0.005(6)
C10 0.062(6) 0.079(7) 0.058(5) 0.007(5) 0.007(5) -0.002(6)
C8 0.072(7) 0.060(6) 0.090(7) -0.001(6) -0.001(6) 0.005(5)
C15 0.069(6) 0.059(6) 0.068(7) -0.007(5) 0.005(6) -0.017(5)
C19 0.053(6) 0.079(7) 0.065(6) 0.003(6) 0.003(6) -0.004(5)
C4 0.050(5) 0.067(7) 0.058(6) 0.010(5) -0.012(5) 0.000(5)
C7 0.063(6) 0.063(6) 0.070(6) -0.020(6) -0.006(5) -0.006(5)
C21 0.058(6) 0.105(8) 0.071(7) 0.016(7) -0.011(6) 0.007(6)
C11 0.075(7) 0.069(7) 0.118(10) 0.020(7) 0.010(7) 0.007(6)
C6 0.096(8) 0.073(7) 0.091(8) -0.002(7) 0.026(7) 0.007(7)
C22 0.045(5) 0.085(8) 0.095(8) 0.003(7) -0.002(6) -0.003(5)
C20 0.074(7) 0.091(8) 0.096(9) 0.012(7) -0.009(7) -0.030(6)
C17 0.059(6) 0.072(7) 0.072(7) 0.019(5) -0.004(5) -0.011(5)
C18 0.072(7) 0.092(8) 0.052(6) 0.001(6) 0.010(5) -0.018(6)
C14 0.075(7) 0.087(7) 0.065(7) 0.012(6) -0.016(6) -0.002(6)
C5 0.081(7) 0.067(7) 0.075(6) -0.012(6) 0.018(7) -0.023(5)
C13 0.063(6) 0.070(6) 0.054(5) -0.003(5) -0.001(6) -0.011(5)
C3 0.086(8) 0.067(7) 0.105(9) -0.013(7) 0.022(7) -0.008(6)
C23 0.100(8) 0.098(8) 0.079(7) 0.022(7) -0.012(8) -0.032(7)
C24 0.097(9) 0.107(9) 0.065(7) 0.013(7) -0.032(7) -0.026(8)
C1 0.064(6) 0.083(8) 0.070(6) 0.016(6) 0.010(6) 0.007(6)
C2 0.078(8) 0.070(8) 0.136(11) -0.007(8) 0.021(8) -0.013(6)

loop_
_atom_type_symbol
_atom_type_description
_atom_type_scat_dispersion_real
_atom_type_scat_dispersion_imag
_atom_type_scat_source
C C 0.0033 0.0016 'International Tables Vol C Tables 4.2.6.8 and 6.1.1.4'
Br Br -0.2901 2.4595 'International Tables Vol C Tables 4.2.6.8 and 6.1.1.4'
O O 0.0106 0.0060 'International Tables Vol C Tables 4.2.6.8 and 6.1.1.4'
H H 0.0000 0.0000 'International Tables Vol C Tables 4.2.6.8 and 6.1.1.4'

loop_
_geom_angle_atom_site_label_1
_geom_angle_atom_site_label_2
_geom_angle_atom_site_label_3
_geom_angle
C12 O3 C13 116.6(7)
C7 O1 C10 106.8(7)
C13 O4 C14 106.1(7)
C12 O2 C11 106.6(7)
C18 O5 C15 106.5(7)
C8 C9 C12 115.7(8)
C8 C9 C10 103.2(7)
C12 C9 C10 102.8(7)
C8 C9 H9 111.5
C12 C9 H9 111.5
C10 C9 H9 111.5
O2 C12 O3 111.8(7)
O2 C12 C9 105.6(7)
O3 C12 C9 106.1(7)
O2 C12 H12 111.1
O3 C12 H12 111.1
C9 C12 H12 111.1
C13 C16 C17 116.2(8)
C13 C16 C15 103.5(7)
C17 C16 C15 104.2(8)
C13 C16 H16 110.8
C17 C16 H16 110.8
C15 C16 H16 110.8
O1 C10 C11 111.1(8)
O1 C10 C9 107.5(7)
C11 C10 C9 106.1(8)
O1 C10 H10 110.7
C11 C10 H10 110.7
C9 C10 H10 110.7
C9 C8 C7 104.4(8)
C9 C8 H8A 110.9
C7 C8 H8A 110.9
C9 C8 H8B 110.9
C7 C8 H8B 110.9
H8A C8 H8B 108.9
O5 C15 C14 108.5(8)
O5 C15 C16 106.6(7)
C14 C15 C16 104.7(8)
O5 C15 H15 112.2
C14 C15 H15 112.2
C16 C15 H15 112.2
C20 C19 C24 117.3(9)
C20 C19 C18 121.5(9)
C24 C19 C18 121.2(9)
C5 C4 C3 118.7(9)
C5 C4 C7 120.1(9)
C3 C4 C7 121.2(9)
O1 C7 C8 104.0(7)
O1 C7 C4 110.1(7)
C8 C7 C4 115.7(8)
O1 C7 H7 108.9
C8 C7 H7 108.9
C4 C7 H7 108.9
C22 C21 C20 120.9(10)
C22 C21 H21 119.5
C20 C21 H21 119.5
O2 C11 C10 103.7(8)
O2 C11 H11A 111.0
C10 C11 H11A 111.0
O2 C11 H11B 111.0
C10 C11 H11B 111.0
H11A C11 H11B 109.0
C5 C6 C1 116.6(10)
C5 C6 H6 121.7
C1 C6 H6 121.7
C21 C22 C23 118.8(10)
C21 C22 Br2 120.1(9)
C23 C22 Br2 121.2(9)
C19 C20 C21 120.4(10)
C19 C20 H20 119.8
C21 C20 H20 119.8
C18 C17 C16 101.6(8)
C18 C17 H17A 111.4
C16 C17 H17A 111.4
C18 C17 H17B 111.4
C16 C17 H17B 111.4
H17A C17 H17B 109.3
O5 C18 C19 110.8(8)
O5 C18 C17 104.0(7)
C19 C18 C17 117.3(9)
O5 C18 H18 108.1
C19 C18 H18 108.1
C17 C18 H18 108.1
O4 C14 C15 105.6(8)
O4 C14 H14A 110.6
C15 C14 H14A 110.6
O4 C14 H14B 110.6
C15 C14 H14B 110.6
H14A C14 H14B 108.7
C4 C5 C6 122.4(9)
C4 C5 H5 118.8
C6 C5 H5 118.8
O4 C13 O3 111.3(8)
O4 C13 C16 105.8(7)
O3 C13 C16 109.1(7)
O4 C13 H13 110.2
O3 C13 H13 110.2
C16 C13 H13 110.2
C2 C3 C4 121.4(10)
C2 C3 H3 119.3
C4 C3 H3 119.3
C22 C23 C24 120.7(11)
C22 C23 H23 119.7
C24 C23 H23 119.7
C23 C24 C19 121.9(10)
C23 C24 H24 119.1
C19 C24 H24 119.1
C2 C1 C6 121.8(10)
C2 C1 Br1 118.7(9)
C6 C1 Br1 119.5(8)
C1 C2 C3 119.0(10)
C1 C2 H2 120.5
C3 C2 H2 120.5

loop_
_geom_bond_atom_site_label_1
_geom_bond_atom_site_label_2
_geom_bond_distance
Br2 C22 1.899(10)
Br1 C1 1.903(10)
O3 C12 1.416(10)
O3 C13 1.428(10)
O1 C7 1.414(11)
O1 C10 1.433(10)
O4 C13 1.403(11)
O4 C14 1.443(12)
O2 C12 1.401(10)
O2 C11 1.444(12)
O5 C18 1.428(11)
O5 C15 1.441(10)
C9 C8 1.505(12)
C9 C12 1.527(12)
C9 C10 1.527(12)
C9 H9 0.9800
C12 H12 0.9800
C16 C13 1.495(13)
C16 C17 1.522(12)
C16 C15 1.532(13)
C16 H16 0.9800
C10 C11 1.497(13)
C10 H10 0.9800
C8 C7 1.510(12)
C8 H8A 0.9700
C8 H8B 0.9700
C15 C14 1.510(13)
C15 H15 0.9800
C19 C20 1.358(14)
C19 C24 1.377(14)
C19 C18 1.508(13)
C4 C5 1.348(13)
C4 C3 1.375(13)
C4 C7 1.525(13)
C7 H7 0.9800
C21 C22 1.349(14)
C21 C20 1.398(14)
C21 H21 0.9300
C11 H11A 0.9700
C11 H11B 0.9700
C6 C5 1.389(13)
C6 C1 1.391(14)
C6 H6 0.9300
C22 C23 1.353(14)
C20 H20 0.9300
C17 C18 1.517(13)
C17 H17A 0.9700
C17 H17B 0.9700
C18 H18 0.9800
C14 H14A 0.9700
C14 H14B 0.9700
C5 H5 0.9300
C13 H13 0.9800
C3 C2 1.361(14)
C3 H3 0.9300
C23 C24 1.360(14)
C23 H23 0.9300
C24 H24 0.9300
C1 C2 1.361(15)
C2 H2 0.9300
